data_7010567
loop_
_publ_author_name
'Shin, Jun Ho'
'Savage, William'
'Murphy, Vincent J.'
'Bonanno, Jeffrey B.'
'Churchill, David G.'
'Parkin, Gerard'

_publ_section_title
;
 The syntheses, structures and reactivity of
 bis(tert-butylcyclopentadienyl)molybdenum derivatives: nitrogen
 alkylation of an \h2-acetonitrile ligand and influence of the
 chalcogen on the barrier to inversion of chalcogenoether adducts
;
_journal_issue 11
_journal_name_full 'Journal of the Chemical Society, Dalton Transactions'
_journal_page_first 1732
_journal_paper_doi 10.1039/b100372k
_journal_year 2001
_chemical_formula_sum 'C36 H52 Mo2 Se2'
_chemical_formula_weight 834.58
_chemical_name_systematic
; 
? 
;
_space_group_IT_number 2
_symmetry_cell_setting triclinic
_symmetry_space_group_name_Hall '-P 1'
_symmetry_space_group_name_H-M 'P -1'
_atom_sites_solution_hydrogens geom
_atom_sites_solution_primary direct
_atom_sites_solution_secondary difmap
_audit_creation_method SHELXL
_cell_angle_alpha 92.13(2)
_cell_angle_beta 92.25(2)
_cell_angle_gamma 94.92(2)
_cell_formula_units_Z 2
_cell_length_a 11.023(3)
_cell_length_b 11.239(3)
_cell_length_c 14.012(4)
_cell_measurement_reflns_used 42
_cell_measurement_temperature 293(2)
_cell_measurement_theta_max 13.97
_cell_measurement_theta_min 5.05
_cell_volume 1726.7(8)
_computing_cell_refinement 'Siemens XSCANS'
_computing_data_collection 'Siemens XSCANS'
_computing_data_reduction 'Siemens SHELXTL'
_computing_molecular_graphics 'Siemens SHELXTL'
_computing_publication_material 'Siemens SHELXTL'
_computing_structure_refinement 'SHELXL-93 (Sheldrick, 1993)'
_computing_structure_solution 'SHELXS-86 (Sheldrick, 1990)'
_diffrn_ambient_temperature 293(2)
_diffrn_measurement_device 'Siemens P4'
_diffrn_measurement_method '\w scans'
_diffrn_radiation_monochromator graphite
_diffrn_radiation_source 'fine-focus sealed tube'
_diffrn_radiation_type MoK\a
_diffrn_radiation_wavelength 0.71073
_diffrn_reflns_av_R_equivalents 0.0455
_diffrn_reflns_av_sigmaI/netI 0.1249
_diffrn_reflns_limit_h_max 11
_diffrn_reflns_limit_h_min -1
_diffrn_reflns_limit_k_max 12
_diffrn_reflns_limit_k_min -12
_diffrn_reflns_limit_l_max 15
_diffrn_reflns_limit_l_min -15
_diffrn_reflns_number 5263
_diffrn_reflns_theta_max 22.50
_diffrn_reflns_theta_min 1.82
_diffrn_standards_decay_% 13.18
_diffrn_standards_interval_count 97
_diffrn_standards_number 3
_exptl_absorpt_coefficient_mu 2.857
_exptl_absorpt_correction_T_max 0.3487
_exptl_absorpt_correction_T_min 0.2048
_exptl_absorpt_correction_type empirical
_exptl_crystal_colour Dark_red
_exptl_crystal_density_diffrn 1.605
_exptl_crystal_description Block
_exptl_crystal_F_000 840
_exptl_crystal_size_max 0.3
_exptl_crystal_size_mid 0.4
_exptl_crystal_size_min 0.5
_refine_diff_density_max 0.945
_refine_diff_density_min -0.550
_refine_diff_density_rms 0.134
_refine_ls_extinction_coef 0.0000(3)
_refine_ls_extinction_expression Fc^*^=kFc[1+0.001xFc^2^\l^3^/sin(2\q)]^-1/4^
_refine_ls_extinction_method SHELXL
_refine_ls_goodness_of_fit_all 1.040
_refine_ls_goodness_of_fit_obs 1.133
_refine_ls_matrix_type full
_refine_ls_number_parameters 359
_refine_ls_number_reflns 4446
_refine_ls_number_restraints 136
_refine_ls_restrained_S_all 1.033
_refine_ls_restrained_S_obs 1.116
_refine_ls_R_factor_all 0.1366
_refine_ls_R_factor_obs 0.0678
_refine_ls_shift/esd_max -2.364
_refine_ls_shift/esd_mean 0.025
_refine_ls_structure_factor_coef Fsqd
_refine_ls_weighting_details 'w=1/[\s^2^(Fo^2^)+(0.0790P)^2^+0.9507P] where P=(Fo^2^+2Fc^2^)/3'
_refine_ls_weighting_scheme calc
_refine_ls_wR_factor_all 0.1785
_refine_ls_wR_factor_obs 0.1441
_reflns_number_observed 2570
_reflns_number_total 4446
_reflns_observed_criterion >2sigma(I)
_cod_data_source_file b100372k.txt
_cod_data_source_block mose60
_cod_depositor_comments
;
The following automatic conversions were performed:
'_symmetry_cell_setting' value 'Triclinic' changed to 'triclinic'
according to '/home/saulius/struct/CIF-dictionaries/cif_core.dic'
dictionary named 'cif_core.dic' version 2.4.1 from 2010-06-29.

Automatic conversion script
Id: cif_fix_enum 1527 2010-12-29 10:47:43Z saulius 

The following automatic conversions were performed:

'_refine_ls_weighting_scheme' value 'calc
w=1/[\s^2^(Fo^2^)+(0.0790P)^2^+0.9507P] where P=(Fo^2^+2Fc^2^)/3' was
changed to 'calc'. New tag '_refine_ls_weighting_details' was
created. The value of the new tag was set to
'w=1/[\s^2^(Fo^2^)+(0.0790P)^2^+0.9507P] where P=(Fo^2^+2Fc^2^)/3'.

Automatic conversion script
Id: cif_fix_values 3143 2015-03-26 13:38:13Z robertas 
;
_cod_original_cell_volume 1726.9(8)
_cod_original_sg_symbol_H-M P-1
_cod_database_code 7010567

loop_
_symmetry_equiv_pos_as_xyz
'x, y, z'
'-x, -y, -z'

loop_
_atom_site_aniso_label
_atom_site_aniso_U_11
_atom_site_aniso_U_22
_atom_site_aniso_U_33
_atom_site_aniso_U_23
_atom_site_aniso_U_13
_atom_site_aniso_U_12
Mo1 0.0358(8) 0.0663(9) 0.0342(6) -0.0035(6) -0.0020(6) 0.0061(6)
Se1 0.0404(9) 0.0616(10) 0.0458(8) -0.0096(7) -0.0023(7) 0.0012(7)
C11 0.030(8) 0.098(12) 0.038(8) 0.009(8) 0.003(7) 0.017(9)
C12 0.031(9) 0.082(11) 0.062(9) -0.005(9) 0.001(7) 0.016(8)
C13 0.042(9) 0.072(10) 0.057(9) -0.005(8) -0.006(8) 0.014(8)
C14 0.066(12) 0.085(12) 0.035(8) 0.001(8) -0.015(8) 0.025(10)
C15 0.055(11) 0.107(14) 0.038(8) 0.025(9) 0.012(8) 0.022(10)
C16 0.095(14) 0.060(10) 0.063(10) 0.001(8) 0.011(10) 0.021(11)
C17 0.156(21) 0.084(13) 0.093(13) -0.023(10) 0.043(14) 0.029(14)
C18 0.110(19) 0.079(13) 0.193(24) -0.004(14) 0.019(18) -0.024(14)
C19 0.206(27) 0.096(15) 0.102(15) -0.008(12) -0.040(17) 0.070(17)
C21 0.055(11) 0.062(10) 0.043(8) -0.001(7) -0.004(7) 0.009(9)
C22 0.058(11) 0.065(10) 0.039(8) -0.003(7) 0.000(7) 0.000(9)
C23 0.063(12) 0.090(12) 0.035(8) -0.002(8) 0.002(8) -0.014(11)
C24 0.039(10) 0.129(15) 0.033(8) 0.008(9) 0.003(7) -0.003(11)
C25 0.046(10) 0.084(12) 0.052(9) -0.008(8) -0.008(8) 0.014(10)
C26 0.065(12) 0.063(10) 0.058(9) 0.008(8) 0.006(8) 0.002(9)
C27 0.135(19) 0.127(16) 0.080(13) 0.055(12) -0.005(13) -0.023(15)
C28 0.080(14) 0.074(12) 0.123(15) -0.006(11) 0.011(12) -0.014(11)
C29 0.059(12) 0.114(14) 0.074(11) -0.017(10) -0.008(10) -0.004(11)
Mo2 0.0474(9) 0.0701(9) 0.0324(6) 0.0035(6) -0.0058(6) 0.0015(7)
Se2 0.049(2) 0.070(2) 0.054(2) 0.010(2) -0.007(2) 0.011(2)
Mo2A 0.0474(9) 0.0701(9) 0.0324(6) 0.0035(6) -0.0058(6) 0.0015(7)
Se2A 0.061(2) 0.062(2) 0.0318(14) 0.0017(13) -0.0040(14) -0.003(2)

loop_
_atom_site_label
_atom_site_type_symbol
_atom_site_fract_x
_atom_site_fract_y
_atom_site_fract_z
_atom_site_U_iso_or_equiv
_atom_site_thermal_displace_type
_atom_site_occupancy
_atom_site_calc_flag
_atom_site_refinement_flags
_atom_site_disorder_group
Mo1 Mo 0.34574(11) 0.54086(11) 0.57101(8) 0.0456(4) Uani 1 d . .
Se1 Se 0.44060(13) 0.36916(13) 0.47701(9) 0.0499(4) Uani 1 d . .
C11 C 0.2431(13) 0.7055(14) 0.5202(9) 0.054(4) Uani 1 d . .
C12 C 0.1615(13) 0.6103(14) 0.5467(10) 0.058(4) Uani 1 d . .
H12A H 0.1014(13) 0.6168(14) 0.5960(10) 0.070 Uiso 1 calc R .
C13 C 0.1654(13) 0.5086(14) 0.4818(10) 0.057(4) Uani 1 d . .
H13A H 0.1096(13) 0.4357(14) 0.4790(10) 0.068 Uiso 1 calc R .
C14 C 0.2505(15) 0.5412(15) 0.4158(9) 0.061(4) Uani 1 d . .
H14A H 0.2702(15) 0.4924(15) 0.3600(9) 0.074 Uiso 1 calc R .
C15 C 0.2979(14) 0.6611(16) 0.4385(9) 0.065(5) Uani 1 d . .
H15A H 0.3582(14) 0.7069(16) 0.4016(9) 0.078 Uiso 1 calc R .
C16 C 0.2530(17) 0.8355(14) 0.5557(11) 0.072(5) Uani 1 d . .
C17 C 0.2159(20) 0.8487(15) 0.6581(12) 0.110(7) Uani 1 d . .
H17A H 0.1362(20) 0.8087(15) 0.6642(12) 0.164 Uiso 1 calc R .
H17B H 0.2145(20) 0.9320(15) 0.6756(12) 0.164 Uiso 1 calc R .
H17C H 0.2734(20) 0.8139(15) 0.6995(12) 0.164 Uiso 1 calc R .
C18 C 0.3774(20) 0.8982(17) 0.5465(17) 0.129(8) Uani 1 d . .
H18A H 0.4012(20) 0.8900(17) 0.4816(17) 0.194 Uiso 1 calc R .
H18B H 0.4348(20) 0.8634(17) 0.5880(17) 0.194 Uiso 1 calc R .
H18C H 0.3759(20) 0.9814(17) 0.5641(17) 0.194 Uiso 1 calc R .
C19 C 0.1586(23) 0.8929(16) 0.4933(13) 0.133(9) Uani 1 d . .
H19A H 0.0795(23) 0.8518(16) 0.4999(13) 0.199 Uiso 1 calc R .
H19B H 0.1801(23) 0.8874(16) 0.4276(13) 0.199 Uiso 1 calc R .
H19C H 0.1570(23) 0.9754(16) 0.5132(13) 0.199 Uiso 1 calc R .
C21 C 0.2781(14) 0.4233(13) 0.6979(9) 0.054(4) Uani 1 d . .
C22 C 0.2707(14) 0.5475(13) 0.7203(8) 0.054(4) Uani 1 d . .
H22A H 0.1957(14) 0.5831(13) 0.7366(8) 0.065 Uiso 1 calc R .
C23 C 0.3886(15) 0.6086(15) 0.7273(9) 0.064(4) Uani 1 d . .
H23A H 0.4099(15) 0.6915(15) 0.7501(9) 0.076 Uiso 1 calc R .
C24 C 0.4702(15) 0.5204(17) 0.7101(9) 0.067(5) Uani 1 d . .
H24A H 0.5594(15) 0.5332(17) 0.7148(9) 0.081 Uiso 1 calc R .
C25 C 0.4034(14) 0.4122(15) 0.6942(10) 0.061(4) Uani 1 d . .
H25A H 0.4390(14) 0.3363(15) 0.6825(10) 0.073 Uiso 1 calc R .
C26 C 0.1784(15) 0.3227(13) 0.7052(10) 0.062(4) Uani 1 d . .
C27 C 0.1867(20) 0.2721(17) 0.8033(11) 0.115(8) Uani 1 d . .
H27A H 0.2668(20) 0.2470(17) 0.8151(11) 0.173 Uiso 1 calc R .
H27B H 0.1273(20) 0.2048(17) 0.8066(11) 0.173 Uiso 1 calc R .
H27C H 0.1711(20) 0.3323(17) 0.8506(11) 0.173 Uiso 1 calc R .
C28 C 0.1939(17) 0.2216(14) 0.6299(13) 0.094(6) Uani 1 d . .
H28A H 0.1888(17) 0.2524(14) 0.5671(13) 0.140 Uiso 1 calc R .
H28B H 0.1306(17) 0.1583(14) 0.6355(13) 0.140 Uiso 1 calc R .
H28C H 0.2718(17) 0.1912(14) 0.6405(13) 0.140 Uiso 1 calc R .
C29 C 0.0512(15) 0.3610(16) 0.6897(11) 0.084(5) Uani 1 d . .
H29A H 0.0433(15) 0.3936(16) 0.6276(11) 0.126 Uiso 1 calc R .
H29B H 0.0366(15) 0.4205(16) 0.7378(11) 0.126 Uiso 1 calc R .
H29C H -0.0072(15) 0.2931(16) 0.6938(11) 0.126 Uiso 1 calc R .
Mo2 Mo 0.34764(12) 0.93862(11) 0.07366(8) 0.0503(4) Uani 0.484(3) d PD 1
Se2 Se 0.4378(3) 1.1179(3) -0.0183(2) 0.0574(11) Uani 0.484(3) d P 1
C31 C 0.2536(21) 0.7539(16) 0.0216(17) 0.063(3) Uiso 0.484(3) d PGD 1
C32 C 0.1626(18) 0.8271(21) 0.0524(21) 0.063(3) Uiso 0.484(3) d PGD 1
H32A H 0.1065(152) 0.8080(118) 0.1033(113) 0.075 Uiso 0.484(3) calc PR 1
C33 C 0.1566(24) 0.9168(34) -0.0037(23) 0.063(3) Uiso 0.484(3) d PGD 1
H33A H 0.0959(24) 0.9755(34) -0.0008(23) 0.075 Uiso 0.484(3) calc PR 1
C34 C 0.2516(28) 0.9114(27) -0.0774(16) 0.063(3) Uiso 0.484(3) d PGD 1
H34A H 0.2630(28) 0.9617(27) -0.1326(16) 0.075 Uiso 0.484(3) calc PR 1
C35 C 0.3017(30) 0.8066(23) -0.0600(16) 0.063(3) Uiso 0.484(3) d PGD 1
H35A H 0.3628(30) 0.7726(23) -0.0993(16) 0.075 Uiso 0.484(3) calc PR 1
C36 C 0.2597(23) 0.6240(23) 0.0474(17) 0.072(4) Uiso 0.484(3) d PD 1
C37 C 0.2205(32) 0.5986(28) 0.1465(17) 0.106(5) Uiso 0.484(3) d PD 1
H37A H 0.1415(32) 0.6261(28) 0.1551(17) 0.159 Uiso 0.484(3) calc PR 1
H37B H 0.2781(32) 0.6392(28) 0.1924(17) 0.159 Uiso 0.484(3) calc PR 1
H37C H 0.2169(32) 0.5141(28) 0.1554(17) 0.159 Uiso 0.484(3) calc PR 1
C38 C 0.3836(24) 0.5793(27) 0.0376(24) 0.106(5) Uiso 0.484(3) d PD 1
H38A H 0.4114(24) 0.5943(27) -0.0252(24) 0.159 Uiso 0.484(3) calc PR 1
H38B H 0.3786(24) 0.4949(27) 0.0474(24) 0.159 Uiso 0.484(3) calc PR 1
H38C H 0.4398(24) 0.6201(27) 0.0844(24) 0.159 Uiso 0.484(3) calc PR 1
C39 C 0.1737(29) 0.5447(23) -0.0208(21) 0.106(5) Uiso 0.484(3) d PD 1
H39A H 0.1953(29) 0.5579(23) -0.0855(21) 0.159 Uiso 0.484(3) calc PR 1
H39B H 0.0914(29) 0.5639(23) -0.0126(21) 0.159 Uiso 0.484(3) calc PR 1
H39C H 0.1801(29) 0.4624(23) -0.0071(21) 0.159 Uiso 0.484(3) calc PR 1
C41 C 0.2857(24) 1.0404(18) 0.2084(15) 0.061(3) Uiso 0.484(3) d PGD 1
C42 C 0.2872(31) 0.9173(20) 0.2275(16) 0.061(3) Uiso 0.484(3) d PGD 1
H42A H 0.2177(47) 0.8648(60) 0.2471(177) 0.074 Uiso 0.484(3) calc PR 1
C43 C 0.4075(33) 0.8884(46) 0.2254(18) 0.061(3) Uiso 0.484(3) d PGD 1
H43A H 0.4376(33) 0.8124(46) 0.2432(18) 0.074 Uiso 0.484(3) calc PR 1
C44 C 0.4732(27) 0.9851(26) 0.2099(16) 0.061(3) Uiso 0.484(3) d PGD 1
H44A H 0.5625(27) 0.9911(26) 0.2100(16) 0.074 Uiso 0.484(3) calc PR 1
C45 C 0.4077(28) 1.0769(24) 0.1996(17) 0.061(3) Uiso 0.484(3) d PGD 1
H45A H 0.4409(28) 1.1596(24) 0.1921(17) 0.074 Uiso 0.484(3) calc PR 1
C46 C 0.1812(24) 1.1182(22) 0.2208(16) 0.072(4) Uiso 0.484(3) d PD 1
C47 C 0.1812(35) 1.2106(27) 0.1473(22) 0.126(6) Uiso 0.484(3) d PD 1
H47A H 0.1747(35) 1.1723(27) 0.0847(22) 0.188 Uiso 0.484(3) calc PR 1
H47B H 0.2557(35) 1.2617(27) 0.1541(22) 0.188 Uiso 0.484(3) calc PR 1
H47C H 0.1133(35) 1.2574(27) 0.1557(22) 0.188 Uiso 0.484(3) calc PR 1
C48 C 0.0603(25) 1.0449(31) 0.2142(26) 0.126(6) Uiso 0.484(3) d PD 1
H48A H 0.0594(25) 0.9850(31) 0.2613(26) 0.188 Uiso 0.484(3) calc PR 1
H48B H 0.0480(25) 1.0069(31) 0.1516(26) 0.188 Uiso 0.484(3) calc PR 1
H48C H -0.0036(25) 1.0959(31) 0.2253(26) 0.188 Uiso 0.484(3) calc PR 1
C49 C 0.1914(35) 1.1792(29) 0.3184(19) 0.126(6) Uiso 0.484(3) d PD 1
H49A H 0.1914(35) 1.1202(29) 0.3662(19) 0.188 Uiso 0.484(3) calc PR 1
H49B H 0.1235(35) 1.2261(29) 0.3265(19) 0.188 Uiso 0.484(3) calc PR 1
H49C H 0.2659(35) 1.2303(29) 0.3249(19) 0.188 Uiso 0.484(3) calc PR 1
Mo2A Mo 0.34764(12) 0.93862(11) 0.07366(8) 0.0503(4) Uani 0.516(3) d PD 2
Se2A Se 0.5337(3) 1.1011(2) 0.0796(2) 0.0522(10) Uani 0.516(3) d P 2
C31A C 0.1973(20) 1.0740(17) 0.1081(16) 0.063(3) Uiso 0.516(3) d PGD 2
C32A C 0.1388(18) 0.9610(19) 0.0770(19) 0.063(3) Uiso 0.516(3) d PGD 2
H32B H 0.0775(162) 0.9120(97) 0.1104(73) 0.075 Uiso 0.516(3) calc PR 2
C33A C 0.1713(24) 0.9460(33) -0.0235(22) 0.063(3) Uiso 0.516(3) d PGD 2
H33B H 0.1365(24) 0.8821(33) -0.0685(22) 0.075 Uiso 0.516(3) calc PR 2
C34A C 0.2373(26) 1.0347(24) -0.0449(18) 0.063(3) Uiso 0.516(3) d PGD 2
H34B H 0.2658(26) 1.0469(24) -0.1094(18) 0.075 Uiso 0.516(3) calc PR 2
C35A C 0.2623(26) 1.1172(21) 0.0299(19) 0.063(3) Uiso 0.516(3) d PGD 2
H35B H 0.3064(26) 1.1963(21) 0.0266(19) 0.075 Uiso 0.516(3) calc PR 2
C36A C 0.1710(21) 1.1499(20) 0.1968(17) 0.072(4) Uiso 0.516(3) d PD 2
C37A C 0.0850(26) 1.2436(23) 0.1727(22) 0.106(5) Uiso 0.516(3) d PD 2
H37D H 0.1196(26) 1.2940(23) 0.1252(22) 0.159 Uiso 0.516(3) calc PR 2
H37E H 0.0726(26) 1.2911(23) 0.2293(22) 0.159 Uiso 0.516(3) calc PR 2
H37F H 0.0083(26) 1.2050(23) 0.1485(22) 0.159 Uiso 0.516(3) calc PR 2
C38A C 0.1134(29) 1.0725(27) 0.2717(19) 0.106(5) Uiso 0.516(3) d PD 2
H38D H 0.1664(29) 1.0122(27) 0.2882(19) 0.159 Uiso 0.516(3) calc PR 2
H38E H 0.0366(29) 1.0350(27) 0.2469(19) 0.159 Uiso 0.516(3) calc PR 2
H38F H 0.1009(29) 1.1212(27) 0.3276(19) 0.159 Uiso 0.516(3) calc PR 2
C39A C 0.2887(25) 1.2152(25) 0.2386(21) 0.106(5) Uiso 0.516(3) d PD 2
H39D H 0.3255(25) 1.2645(25) 0.1912(21) 0.159 Uiso 0.516(3) calc PR 2
H39E H 0.3437(25) 1.1581(25) 0.2580(21) 0.159 Uiso 0.516(3) calc PR 2
H39F H 0.2713(25) 1.2645(25) 0.2929(21) 0.159 Uiso 0.516(3) calc PR 2
C41A C 0.3316(23) 0.7423(15) 0.1120(16) 0.061(3) Uiso 0.516(3) d PGD 2
C42A C 0.2750(25) 0.8103(19) 0.1822(15) 0.061(3) Uiso 0.516(3) d PGD 2
H42B H 0.1907(32) 0.7977(159) 0.2018(93) 0.074 Uiso 0.516(3) calc PR 2
C43A C 0.3724(32) 0.8910(41) 0.2282(18) 0.061(3) Uiso 0.516(3) d PGD 2
H43B H 0.3651(32) 0.9443(41) 0.2843(18) 0.074 Uiso 0.516(3) calc PR 2
C44A C 0.4809(26) 0.8673(24) 0.1853(18) 0.061(3) Uiso 0.516(3) d PGD 2
H44B H 0.5620(26) 0.9054(24) 0.2044(18) 0.074 Uiso 0.516(3) calc PR 2
C45A C 0.4574(25) 0.7822(21) 0.1163(19) 0.061(3) Uiso 0.516(3) d PGD 2
H45B H 0.5190(25) 0.7484(21) 0.0774(19) 0.074 Uiso 0.516(3) calc PR 2
C46A C 0.2674(23) 0.6305(21) 0.0626(17) 0.072(4) Uiso 0.516(3) d PD 2
C47A C 0.1303(21) 0.6380(29) 0.0618(24) 0.126(6) Uiso 0.516(3) d PD 2
H47D H 0.1052(21) 0.6482(29) 0.1262(24) 0.188 Uiso 0.516(3) calc PR 2
H47E H 0.0897(21) 0.5657(29) 0.0331(24) 0.188 Uiso 0.516(3) calc PR 2
H47F H 0.1095(21) 0.7048(29) 0.0257(24) 0.188 Uiso 0.516(3) calc PR 2
C48A C 0.3045(32) 0.6146(29) -0.0383(17) 0.126(6) Uiso 0.516(3) d PD 2
H48D H 0.2879(32) 0.6838(29) -0.0730(17) 0.188 Uiso 0.516(3) calc PR 2
H48E H 0.2593(32) 0.5452(29) -0.0679(17) 0.188 Uiso 0.516(3) calc PR 2
H48F H 0.3901(32) 0.6044(29) -0.0387(17) 0.188 Uiso 0.516(3) calc PR 2
C49A C 0.2934(32) 0.5220(22) 0.1167(23) 0.126(6) Uiso 0.516(3) d PD 2
H49D H 0.2697(32) 0.5320(22) 0.1815(23) 0.188 Uiso 0.516(3) calc PR 2
H49E H 0.3790(32) 0.5119(22) 0.1163(23) 0.188 Uiso 0.516(3) calc PR 2
H49F H 0.2482(32) 0.4527(22) 0.0869(23) 0.188 Uiso 0.516(3) calc PR 2

loop_
_atom_type_symbol
_atom_type_description
_atom_type_scat_dispersion_real
_atom_type_scat_dispersion_imag
_atom_type_scat_source
C C 0.0033 0.0016 'International Tables Vol C Tables 4.2.6.8 and 6.1.1.4'
H H 0.0000 0.0000 'International Tables Vol C Tables 4.2.6.8 and 6.1.1.4'
Se Se -0.0929 2.2259 'International Tables Vol C Tables 4.2.6.8 and 6.1.1.4'
Mo Mo -1.6832 0.6857 'International Tables Vol C Tables 4.2.6.8 and 6.1.1.4'

loop_
_geom_angle_atom_site_label_1
_geom_angle_atom_site_label_2
_geom_angle_atom_site_label_3
_geom_angle
_geom_angle_site_symmetry_1
_geom_angle_site_symmetry_3
_geom_angle_publ_flag
C12 Mo1 C22 76.6(5) . . ?
C12 Mo1 C13 36.8(5) . . ?
C22 Mo1 C13 99.4(5) . . ?
C12 Mo1 C23 99.7(6) . . ?
C22 Mo1 C23 35.9(5) . . ?
C13 Mo1 C23 131.9(6) . . ?
C12 Mo1 C21 92.6(5) . . ?
C22 Mo1 C21 35.8(4) . . ?
C13 Mo1 C21 94.7(5) . . ?
C23 Mo1 C21 60.0(5) . . ?
C12 Mo1 C11 35.3(5) . . ?
C22 Mo1 C11 93.7(5) . . ?
C13 Mo1 C11 60.1(5) . . ?
C23 Mo1 C11 97.4(5) . . ?
C21 Mo1 C11 122.2(5) . . ?
C12 Mo1 C24 133.0(5) . . ?
C22 Mo1 C24 58.0(5) . . ?
C13 Mo1 C24 152.7(5) . . ?
C23 Mo1 C24 35.2(5) . . ?
C21 Mo1 C24 58.1(5) . . ?
C11 Mo1 C24 130.2(6) . . ?
C12 Mo1 C14 58.3(5) . . ?
C22 Mo1 C14 132.3(6) . . ?
C13 Mo1 C14 34.3(5) . . ?
C23 Mo1 C14 155.5(6) . . ?
C21 Mo1 C14 126.1(6) . . ?
C11 Mo1 C14 58.6(5) . . ?
C24 Mo1 C14 168.6(5) . . ?
C12 Mo1 C25 126.6(5) . . ?
C22 Mo1 C25 56.9(5) . . ?
C13 Mo1 C25 123.0(6) . . ?
C23 Mo1 C25 57.4(5) . . ?
C21 Mo1 C25 34.2(5) . . ?
C11 Mo1 C25 150.4(5) . . ?
C24 Mo1 C25 33.5(5) . . ?
C14 Mo1 C25 143.0(6) . . ?
C12 Mo1 C15 57.1(5) . . ?
C22 Mo1 C15 127.9(5) . . ?
C13 Mo1 C15 57.7(5) . . ?
C23 Mo1 C15 126.3(6) . . ?
C21 Mo1 C15 149.0(5) . . ?
C11 Mo1 C15 34.4(4) . . ?
C24 Mo1 C15 147.3(6) . . ?
C14 Mo1 C15 34.6(5) . . ?
C25 Mo1 C15 175.2(5) . . ?
C12 Mo1 Se1 129.5(4) . 2_666 ?
C22 Mo1 Se1 126.3(4) . 2_666 ?
C13 Mo1 Se1 130.1(4) . 2_666 ?
C23 Mo1 Se1 90.4(4) . 2_666 ?
C21 Mo1 Se1 133.6(4) . 2_666 ?
C11 Mo1 Se1 94.5(4) . 2_666 ?
C24 Mo1 Se1 77.0(4) . 2_666 ?
C14 Mo1 Se1 96.1(4) . 2_666 ?
C25 Mo1 Se1 100.5(4) . 2_666 ?
C15 Mo1 Se1 77.0(4) . 2_666 ?
C12 Mo1 Se1 128.5(4) . . ?
C22 Mo1 Se1 130.7(4) . . ?
C13 Mo1 Se1 91.8(4) . . ?
C23 Mo1 Se1 128.1(4) . . ?
C21 Mo1 Se1 95.8(4) . . ?
C11 Mo1 Se1 132.3(3) . . ?
C24 Mo1 Se1 93.0(4) . . ?
C14 Mo1 Se1 76.3(4) . . ?
C25 Mo1 Se1 76.8(4) . . ?
C15 Mo1 Se1 98.6(4) . . ?
Se1 Mo1 Se1 74.24(6) 2_666 . ?
Mo1 Se1 Mo1 105.76(6) 2_666 . ?
C12 C11 C15 104.8(14) . . ?
C12 C11 C16 128.7(13) . . ?
C15 C11 C16 125.3(15) . . ?
C12 C11 Mo1 68.0(8) . . ?
C15 C11 Mo1 74.3(8) . . ?
C16 C11 Mo1 131.4(10) . . ?
C11 C12 C13 110.5(13) . . ?
C11 C12 Mo1 76.6(8) . . ?
C13 C12 Mo1 73.3(8) . . ?
C14 C13 C12 106.5(14) . . ?
C14 C13 Mo1 75.9(8) . . ?
C12 C13 Mo1 69.9(8) . . ?
C13 C14 C15 108.2(14) . . ?
C13 C14 Mo1 69.8(8) . . ?
C15 C14 Mo1 73.7(8) . . ?
C11 C15 C14 110.1(14) . . ?
C11 C15 Mo1 71.4(8) . . ?
C14 C15 Mo1 71.7(8) . . ?
C18 C16 C17 109.3(17) . . ?
C18 C16 C11 113.4(15) . . ?
C17 C16 C11 111.9(13) . . ?
C18 C16 C19 110.5(16) . . ?
C17 C16 C19 107.1(15) . . ?
C11 C16 C19 104.4(14) . . ?
C25 C21 C22 103.9(14) . . ?
C25 C21 C26 126.7(14) . . ?
C22 C21 C26 127.2(14) . . ?
C25 C21 Mo1 74.2(9) . . ?
C22 C21 Mo1 69.0(8) . . ?
C26 C21 Mo1 133.3(9) . . ?
C23 C22 C21 110.4(14) . . ?
C23 C22 Mo1 73.1(8) . . ?
C21 C22 Mo1 75.2(8) . . ?
C24 C23 C22 105.7(14) . . ?
C24 C23 Mo1 74.7(8) . . ?
C22 C23 Mo1 71.0(8) . . ?
C25 C24 C23 108.2(14) . . ?
C25 C24 Mo1 74.3(9) . . ?
C23 C24 Mo1 70.1(8) . . ?
C24 C25 C21 111.7(15) . . ?
C24 C25 Mo1 72.2(9) . . ?
C21 C25 Mo1 71.6(8) . . ?
C27 C26 C29 107.7(15) . . ?
C27 C26 C21 109.3(14) . . ?
C29 C26 C21 113.7(13) . . ?
C27 C26 C28 108.5(14) . . ?
C29 C26 C28 107.2(14) . . ?
C21 C26 C28 110.3(13) . . ?
C42 Mo2 C32 77.3(11) . . ?
C42 Mo2 C33 98.3(12) . . ?
C32 Mo2 C33 32.8(10) . . ?
C42 Mo2 C43 35.3(12) . . ?
C32 Mo2 C43 101.2(13) . . ?
C33 Mo2 C43 130.1(13) . . ?
C42 Mo2 C41 35.8(2) . . ?
C32 Mo2 C41 92.5(9) . . ?
C33 Mo2 C41 95.4(12) . . ?
C43 Mo2 C41 58.8(12) . . ?
C42 Mo2 C31 93.2(9) . . ?
C32 Mo2 C31 35.8(2) . . ?
C33 Mo2 C31 57.5(11) . . ?
C43 Mo2 C31 98.0(14) . . ?
C41 Mo2 C31 121.6(9) . . ?
C42 Mo2 C34 135.1(12) . . ?
C32 Mo2 C34 59.5(11) . . ?
C33 Mo2 C34 37.7(12) . . ?
C43 Mo2 C34 157.0(15) . . ?
C41 Mo2 C34 128.9(10) . . ?
C31 Mo2 C34 59.1(10) . . ?
C42 Mo2 C35 128.2(10) . . ?
C32 Mo2 C35 58.0(10) . . ?
C33 Mo2 C35 57.6(13) . . ?
C43 Mo2 C35 126.7(15) . . ?
C41 Mo2 C35 150.1(11) . . ?
C31 Mo2 C35 35.0(9) . . ?
C34 Mo2 C35 34.0(9) . . ?
C42 Mo2 C44 55.5(11) . . ?
C32 Mo2 C44 131.3(11) . . ?
C33 Mo2 C44 151.1(13) . . ?
C43 Mo2 C44 32.1(13) . . ?
C41 Mo2 C44 56.6(10) . . ?
C31 Mo2 C44 128.2(9) . . ?
C34 Mo2 C44 169.2(11) . . ?
C35 Mo2 C44 146.3(11) . . ?
C42 Mo2 C45 56.5(10) . . ?
C32 Mo2 C45 126.8(10) . . ?
C33 Mo2 C45 125.3(13) . . ?
C43 Mo2 C45 55.4(15) . . ?
C41 Mo2 C45 34.5(9) . . ?
C31 Mo2 C45 149.3(10) . . ?
C34 Mo2 C45 145.3(10) . . ?
C35 Mo2 C45 175.1(11) . . ?
C44 Mo2 C45 32.8(9) . . ?
C42 Mo2 Se2 133.5(6) . . ?
C32 Mo2 Se2 130.2(7) . . ?
C33 Mo2 Se2 97.7(8) . . ?
C43 Mo2 Se2 126.3(12) . . ?
C41 Mo2 Se2 99.4(6) . . ?
C31 Mo2 Se2 131.8(6) . . ?
C34 Mo2 Se2 76.1(8) . . ?
C35 Mo2 Se2 97.1(7) . . ?
C44 Mo2 Se2 94.2(7) . . ?
C45 Mo2 Se2 78.8(7) . . ?
C42 Mo2 Se2 122.6(8) . 2_675 ?
C32 Mo2 Se2 127.9(6) . 2_675 ?
C33 Mo2 Se2 131.4(10) . 2_675 ?
C43 Mo2 Se2 87.4(9) . 2_675 ?
C41 Mo2 Se2 133.1(7) . 2_675 ?
C31 Mo2 Se2 92.3(6) . 2_675 ?
C34 Mo2 Se2 95.2(8) . 2_675 ?
C35 Mo2 Se2 75.6(8) . 2_675 ?
C44 Mo2 Se2 77.3(8) . 2_675 ?
C45 Mo2 Se2 100.5(8) . 2_675 ?
Se2 Mo2 Se2 73.84(11) . 2_675 ?
Mo2 Se2 Mo2 106.16(11) . 2_675 ?
C32 C31 C35 106.1(22) . . ?
C32 C31 C36 124.2(19) . . ?
C35 C31 C36 125.8(19) . . ?
C32 C31 Mo2 71.5(10) . . ?
C35 C31 Mo2 74.0(11) . . ?
C36 C31 Mo2 137.0(15) . . ?
C33 C32 C31 109.7(26) . . ?
C33 C32 Mo2 74.3(12) . . ?
C31 C32 Mo2 72.7(10) . . ?
C34 C33 C32 109.6(30) . . ?
C34 C33 Mo2 71.4(11) . . ?
C32 C33 Mo2 72.9(12) . . ?
C35 C34 C33 103.3(26) . . ?
C35 C34 Mo2 74.2(11) . . ?
C33 C34 Mo2 70.8(11) . . ?
C34 C35 C31 111.1(26) . . ?
C34 C35 Mo2 71.8(11) . . ?
C31 C35 Mo2 71.0(10) . . ?
C37 C36 C38 107.4(18) . . ?
C37 C36 C31 113.7(18) . . ?
C38 C36 C31 114.0(18) . . ?
C37 C36 C39 106.4(18) . . ?
C38 C36 C39 105.9(18) . . ?
C31 C36 C39 108.9(17) . . ?
C45 C41 C42 103.1(23) . . ?
C45 C41 C46 127.8(20) . . ?
C42 C41 C46 127.4(22) . . ?
C45 C41 Mo2 73.5(11) . . ?
C42 C41 Mo2 70.9(10) . . ?
C46 C41 Mo2 130.7(15) . . ?
C43 C42 C41 107.9(27) . . ?
C43 C42 Mo2 72.8(12) . . ?
C41 C42 Mo2 73.3(10) . . ?
C44 C43 C42 107.0(34) . . ?
C44 C43 Mo2 74.9(13) . . ?
C42 C43 Mo2 72.0(12) . . ?
C43 C44 C45 112.4(32) . . ?
C43 C44 Mo2 72.9(13) . . ?
C45 C44 Mo2 74.2(12) . . ?
C41 C45 C44 109.6(25) . . ?
C41 C45 Mo2 72.1(11) . . ?
C44 C45 Mo2 73.0(11) . . ?
C47 C46 C49 109.0(18) . . ?
C47 C46 C48 108.8(19) . . ?
C49 C46 C48 106.5(18) . . ?
C47 C46 C41 111.0(18) . . ?
C49 C46 C41 110.0(18) . . ?
C48 C46 C41 111.4(18) . . ?
C42A Mo2A C43A 37.6(13) . . ?
C42A Mo2A C41A 36.4(2) . . ?
C43A Mo2A C41A 60.6(13) . . ?
C42A Mo2A C44A 60.5(10) . . ?
C43A Mo2A C44A 35.6(11) . . ?
C41A Mo2A C44A 58.8(9) . . ?
C42A Mo2A C45A 60.2(10) . . ?
C43A Mo2A C45A 58.7(12) . . ?
C41A Mo2A C45A 36.0(9) . . ?
C44A Mo2A C45A 33.6(9) . . ?
C42A Mo2A C32A 74.5(10) . . ?
C43A Mo2A C32A 96.5(11) . . ?
C41A Mo2A C32A 95.4(8) . . ?
C44A Mo2A C32A 131.3(10) . . ?
C45A Mo2A C32A 130.9(9) . . ?
C42A Mo2A C33A 99.5(11) . . ?
C43A Mo2A C33A 131.0(12) . . ?
C41A Mo2A C33A 101.0(11) . . ?
C44A Mo2A C33A 158.7(11) . . ?
C45A Mo2A C33A 131.9(12) . . ?
C32A Mo2A C33A 36.7(11) . . ?
C42A Mo2A C31A 91.9(8) . . ?
C43A Mo2A C31A 93.3(11) . . ?
C41A Mo2A C31A 123.9(8) . . ?
C44A Mo2A C31A 125.3(9) . . ?
C45A Mo2A C31A 150.3(9) . . ?
C32A Mo2A C31A 34.9(2) . . ?
C33A Mo2A C31A 57.8(11) . . ?
C42A Mo2A C34A 128.3(11) . . ?
C43A Mo2A C34A 148.9(12) . . ?
C41A Mo2A C34A 129.2(9) . . ?
C44A Mo2A C34A 170.8(11) . . ?
C45A Mo2A C34A 149.3(10) . . ?
C32A Mo2A C34A 56.0(10) . . ?
C33A Mo2A C34A 30.4(9) . . ?
C31A Mo2A C34A 56.1(9) . . ?
C42A Mo2A C35A 126.1(9) . . ?
C43A Mo2A C35A 121.8(13) . . ?
C41A Mo2A C35A 152.4(10) . . ?
C44A Mo2A C35A 141.5(10) . . ?
C45A Mo2A C35A 171.6(10) . . ?
C32A Mo2A C35A 57.3(9) . . ?
C33A Mo2A C35A 55.1(11) . . ?
C31A Mo2A C35A 34.4(8) . . ?
C34A Mo2A C35A 33.7(8) . . ?
C42A Mo2A Se2A 130.0(5) . 2_675 ?
C43A Mo2A Se2A 133.9(9) . 2_675 ?
C41A Mo2A Se2A 93.6(5) . 2_675 ?
C44A Mo2A Se2A 98.9(8) . 2_675 ?
C45A Mo2A Se2A 77.8(7) . 2_675 ?
C32A Mo2A Se2A 125.3(6) . 2_675 ?
C33A Mo2A Se2A 88.6(9) . 2_675 ?
C31A Mo2A Se2A 131.8(6) . 2_675 ?
C34A Mo2A Se2A 77.2(7) . 2_675 ?
C35A Mo2A Se2A 99.0(7) . 2_675 ?
C42A Mo2A Se2A 132.4(7) . . ?
C43A Mo2A Se2A 94.9(11) . . ?
C41A Mo2A Se2A 131.9(6) . . ?
C44A Mo2A Se2A 77.1(7) . . ?
C45A Mo2A Se2A 96.1(7) . . ?
C32A Mo2A Se2A 130.0(5) . . ?
C33A Mo2A Se2A 124.2(8) . . ?
C31A Mo2A Se2A 96.0(5) . . ?
C34A Mo2A Se2A 93.8(7) . . ?
C35A Mo2A Se2A 75.5(7) . . ?
Se2A Mo2A Se2A 74.01(10) 2_675 . ?
Mo2A Se2A Mo2A 105.99(10) 2_675 . ?
C32A C31A C35A 106.1(20) . . ?
C32A C31A C36A 127.4(19) . . ?
C35A C31A C36A 124.7(18) . . ?
C32A C31A Mo2A 70.4(10) . . ?
C35A C31A Mo2A 72.2(10) . . ?
C36A C31A Mo2A 133.8(14) . . ?
C31A C32A C33A 104.6(21) . . ?
C31A C32A Mo2A 74.7(10) . . ?
C33A C32A Mo2A 71.6(11) . . ?
C34A C33A C32A 108.9(30) . . ?
C34A C33A Mo2A 76.1(13) . . ?
C32A C33A Mo2A 71.7(11) . . ?
C35A C34A C33A 113.3(30) . . ?
C35A C34A Mo2A 73.6(11) . . ?
C33A C34A Mo2A 73.4(12) . . ?
C34A C35A C31A 107.0(24) . . ?
C34A C35A Mo2A 72.7(11) . . ?
C31A C35A Mo2A 73.4(10) . . ?
C38A C36A C37A 107.9(17) . . ?
C38A C36A C39A 109.3(17) . . ?
C37A C36A C39A 107.3(17) . . ?
C38A C36A C31A 110.8(17) . . ?
C37A C36A C31A 111.6(17) . . ?
C39A C36A C31A 109.9(17) . . ?
C45A C41A C42A 107.3(21) . . ?
C45A C41A C46A 129.1(18) . . ?
C42A C41A C46A 122.1(20) . . ?
C45A C41A Mo2A 72.7(10) . . ?
C42A C41A Mo2A 70.8(9) . . ?
C46A C41A Mo2A 132.7(15) . . ?
C43A C42A C41A 105.6(23) . . ?
C43A C42A Mo2A 71.3(11) . . ?
C41A C42A Mo2A 72.8(9) . . ?
C42A C43A C44A 107.3(29) . . ?
C42A C43A Mo2A 71.0(11) . . ?
C44A C43A Mo2A 74.3(12) . . ?
C45A C44A C43A 109.6(28) . . ?
C45A C44A Mo2A 72.6(11) . . ?
C43A C44A Mo2A 70.1(11) . . ?
C44A C45A C41A 110.1(24) . . ?
C44A C45A Mo2A 73.8(11) . . ?
C41A C45A Mo2A 71.3(10) . . ?
C48A C46A C49A 109.3(18) . . ?
C48A C46A C41A 111.9(18) . . ?
C49A C46A C41A 110.4(18) . . ?
C48A C46A C47A 108.6(18) . . ?
C49A C46A C47A 106.8(18) . . ?
C41A C46A C47A 109.6(18) . . ?

loop_
_geom_bond_atom_site_label_1
_geom_bond_atom_site_label_2
_geom_bond_distance
_geom_bond_site_symmetry_2
_geom_bond_publ_flag
Mo1 C12 2.256(13) . ?
Mo1 C22 2.281(13) . ?
Mo1 C13 2.300(14) . ?
Mo1 C23 2.309(13) . ?
Mo1 C21 2.361(14) . ?
Mo1 C11 2.367(14) . ?
Mo1 C24 2.369(14) . ?
Mo1 C14 2.378(12) . ?
Mo1 C25 2.395(14) . ?
Mo1 C15 2.405(13) . ?
Mo1 Se1 2.606(2) 2_666 ?
Mo1 Se1 2.611(2) . ?
Se1 Mo1 2.606(2) 2_666 ?
C11 C12 1.41(2) . ?
C11 C15 1.41(2) . ?
C11 C16 1.52(2) . ?
C12 C13 1.44(2) . ?
C13 C14 1.38(2) . ?
C14 C15 1.42(2) . ?
C16 C18 1.50(2) . ?
C16 C17 1.51(2) . ?
C16 C19 1.53(2) . ?
C21 C25 1.40(2) . ?
C21 C22 1.43(2) . ?
C21 C26 1.52(2) . ?
C22 C23 1.42(2) . ?
C23 C24 1.42(2) . ?
C24 C25 1.37(2) . ?
C26 C27 1.51(2) . ?
C26 C29 1.51(2) . ?
C26 C28 1.55(2) . ?
Mo2 C42 2.30(2) . ?
Mo2 C32 2.30(2) . ?
Mo2 C33 2.32(2) . ?
Mo2 C43 2.31(2) . ?
Mo2 C41 2.33(2) . ?
Mo2 C31 2.32(2) . ?
Mo2 C34 2.33(2) . ?
Mo2 C35 2.36(2) . ?
Mo2 C44 2.33(2) . ?
Mo2 C45 2.34(2) . ?
Mo2 Se2 2.580(3) . ?
Mo2 Se2 2.639(4) 2_675 ?
Se2 Mo2 2.639(4) 2_675 ?
C31 C32 1.42 . ?
C31 C35 1.41(4) . ?
C31 C36 1.52(2) . ?
C32 C33 1.31(4) . ?
C33 C34 1.50(5) . ?
C34 C35 1.37(4) . ?
C36 C37 1.50(2) . ?
C36 C38 1.50(2) . ?
C36 C39 1.53(2) . ?
C41 C45 1.38(4) . ?
C41 C42 1.42 . ?
C41 C46 1.52(2) . ?
C42 C43 1.39(5) . ?
C43 C44 1.28(5) . ?
C44 C45 1.32(4) . ?
C46 C47 1.49(2) . ?
C46 C49 1.50(2) . ?
C46 C48 1.50(2) . ?
Mo2A C42A 2.26(2) . ?
Mo2A C43A 2.26(2) . ?
Mo2A C41A 2.28(2) . ?
Mo2A C44A 2.32(2) . ?
Mo2A C45A 2.30(2) . ?
Mo2A C32A 2.34(2) . ?
Mo2A C33A 2.34(2) . ?
Mo2A C31A 2.39(2) . ?
Mo2A C34A 2.37(2) . ?
Mo2A C35A 2.38(2) . ?
Mo2A Se2A 2.602(3) 2_675 ?
Mo2A Se2A 2.623(3) . ?
Se2A Mo2A 2.602(3) 2_675 ?
C31A C32A 1.42 . ?
C31A C35A 1.41(3) . ?
C31A C36A 1.53(2) . ?
C32A C33A 1.47(4) . ?
C33A C34A 1.24(4) . ?
C34A C35A 1.38(3) . ?
C36A C38A 1.51(2) . ?
C36A C37A 1.51(2) . ?
C36A C39A 1.52(2) . ?
C41A C45A 1.42(4) . ?
C41A C42A 1.42 . ?
C41A C46A 1.52(2) . ?
C42A C43A 1.46(5) . ?
C43A C44A 1.40(4) . ?
C44A C45A 1.34(4) . ?
C46A C48A 1.50(2) . ?
C46A C49A 1.50(2) . ?
C46A C47A 1.52(2) . ?
